data_7226664
loop_
_publ_author_name
'Noonan, T. J.'
'Mzondo, B.'
'Bourne, S. A.'
'Caira, M. R.'

_publ_section_title
;
 Polymorphism of the antiviral agent clevudine
;
_journal_issue 42
_journal_name_full CrystEngComm
_journal_page_first 8172
_journal_paper_doi 10.1039/C6CE01975G
_journal_volume 18
_journal_year 2016
_chemical_absolute_configuration syn
_chemical_formula_moiety 'C10 H13 F N2 O5'
_chemical_formula_sum 'C10 H13 F N2 O5'
_chemical_formula_weight 260.22
_chemical_melting_point 469.0(10)
_chemical_name_common 'Clevudine (Form 3)'
_chemical_name_systematic 1-(2-Deoxy-2-fluoro-\&s-L-arabinofuranosyl)-5-methyl-2,4-(1H,3H)-pyrimidinedione
_space_group_crystal_system monoclinic
_space_group_IT_number 4
_space_group_name_Hall 'P 2yb'
_space_group_name_H-M_alt 'P 1 21 1'
_symmetry_space_group_name_Hall 'P 2yb'
_symmetry_space_group_name_H-M 'P 1 21 1'
_atom_sites_solution_hydrogens geom
_audit_creation_method SHELXL-2014/7
_audit_update_record
;
2016-08-31 deposited with the CCDC.
2016-09-27 downloaded from the CCDC.
;
_cell_angle_alpha 90
_cell_angle_beta 101.604(2)
_cell_angle_gamma 90
_cell_formula_units_Z 8
_cell_length_a 10.4391(13)
_cell_length_b 16.017(2)
_cell_length_c 13.8687(18)
_cell_measurement_reflns_used 9932
_cell_measurement_temperature 173(2)
_cell_measurement_theta_max 27.98
_cell_measurement_theta_min 2.24
_cell_volume 2271.5(5)
_computing_cell_refinement 'SAINT, V.7.60a, Bruker AXS Inc, 2006'
_computing_data_collection 'SAINT, V.7.60a, Bruker AXS Inc, 2006'
_computing_data_reduction 'SAINT, V.7.60a, Bruker AXS Inc, 2006'
_computing_molecular_graphics 'POV-Ray for Windows, 2003'
_computing_publication_material 'PLATON (A.L. Spek, 2009)'
_computing_structure_refinement 'SHELXL-2014/7 (Sheldrick, 2014)'
_computing_structure_solution 'SHELXS (Sheldrick, 1997)'
_diffrn_ambient_temperature 173(2)
_diffrn_detector_area_resol_mean n/a
_diffrn_measured_fraction_theta_full 1.000
_diffrn_measured_fraction_theta_max 0.997
_diffrn_measurement_device_type 'Bruker Apex Duo diffractometer'
_diffrn_measurement_method 'phi- and omega-scans of 0.50 deg.'
_diffrn_radiation_type MoK\a
_diffrn_radiation_wavelength 0.71073
_diffrn_reflns_av_R_equivalents 0.0259
_diffrn_reflns_av_unetI/netI 0.0297
_diffrn_reflns_Laue_measured_fraction_full 1.000
_diffrn_reflns_Laue_measured_fraction_max 0.997
_diffrn_reflns_limit_h_max 13
_diffrn_reflns_limit_h_min -13
_diffrn_reflns_limit_k_max 21
_diffrn_reflns_limit_k_min -21
_diffrn_reflns_limit_l_max 18
_diffrn_reflns_limit_l_min -18
_diffrn_reflns_number 42390
_diffrn_reflns_point_group_measured_fraction_full 0.997
_diffrn_reflns_point_group_measured_fraction_max 0.992
_diffrn_reflns_theta_full 25.242
_diffrn_reflns_theta_max 28.447
_diffrn_reflns_theta_min 1.499
_diffrn_source 'fine-focus sealed tube'
_exptl_absorpt_coefficient_mu 0.133
_exptl_absorpt_correction_T_max 0.963
_exptl_absorpt_correction_T_min 0.929
_exptl_absorpt_correction_type multi-scan
_exptl_absorpt_process_details 'SADABS (Sheldrick, 2006)'
_exptl_crystal_colour colourless
_exptl_crystal_density_diffrn 1.522
_exptl_crystal_density_method 'not measured'
_exptl_crystal_description block
_exptl_crystal_F_000 1088
_exptl_crystal_recrystallization_method
'Clevudine Form 3 was obtained by heating Form 1 to 195 deg.C until the sample melted. On cooling the melt, Form 3 crystallized. '
_exptl_crystal_size_max 0.380
_exptl_crystal_size_mid 0.350
_exptl_crystal_size_min 0.290
_refine_diff_density_max 0.283
_refine_diff_density_min -0.216
_refine_diff_density_rms 0.038
_refine_ls_abs_structure_details
;
 Flack x determined using 4224 quotients [(I+)-(I-)]/[(I+)+(I-)]
 (Parsons, Flack and Wagner, Acta Cryst. B69 (2013) 249-259).
;
_refine_ls_abs_structure_Flack 0.2(2)
_refine_ls_extinction_method none
_refine_ls_goodness_of_fit_ref 1.031
_refine_ls_hydrogen_treatment constr
_refine_ls_matrix_type full
_refine_ls_number_parameters 661
_refine_ls_number_reflns 11355
_refine_ls_number_restraints 1
_refine_ls_restrained_S_all 1.031
_refine_ls_R_factor_all 0.0419
_refine_ls_R_factor_gt 0.0355
_refine_ls_shift/su_max 0.000
_refine_ls_shift/su_mean 0.000
_refine_ls_structure_factor_coef Fsqd
_refine_ls_weighting_details 'w=1/[\s^2^(Fo^2^)+(0.0484P)^2^+0.1585P] where P=(Fo^2^+2Fc^2^)/3'
_refine_ls_weighting_scheme calc
_refine_ls_wR_factor_gt 0.0831
_refine_ls_wR_factor_ref 0.0862
_reflns_Friedel_coverage 0.923
_reflns_Friedel_fraction_full 0.994
_reflns_Friedel_fraction_max 0.986
_reflns_number_gt 10137
_reflns_number_total 11355
_reflns_threshold_expression 'I > 2\s(I)'
_cod_data_source_file c6ce01975g2.cif
_cod_data_source_block clevudine3
_cod_depositor_comments
;
The following automatic conversions were performed:

'_chemical_melting_point' value '468-470 K' was changed to
'469.0(10)' - the average value was taken and precision was
estimated.

Automatic conversion script
Id: cif_fix_values 4268 2015-11-12 08:31:59Z antanas 

 Adding full bibliography for 7226662--7226664.cif.
;
_cod_original_cell_volume 2271.4(5)
_cod_database_code 7226664
_shelx_shelxl_version_number 2014/7
_shelx_space_group_comment
;
The symmetry employed for this shelxl refinement is uniquely defined
by the following loop, which should always be used as a source of
symmetry information in preference to the above space-group names.
They are only intended as comments.
;
_shelx_estimated_absorpt_t_min 0.951
_shelx_estimated_absorpt_t_max 0.963

loop_
_space_group_symop_operation_xyz
'x, y, z'
'-x, y+1/2, -z'

loop_
_atom_site_label
_atom_site_type_symbol
_atom_site_fract_x
_atom_site_fract_y
_atom_site_fract_z
_atom_site_U_iso_or_equiv
_atom_site_adp_type
_atom_site_occupancy
_atom_site_site_symmetry_order
_atom_site_calc_flag
_atom_site_refinement_flags_posn
_atom_site_refinement_flags_adp
N10 N 0.07901(16) 0.34220(11) 0.83408(12) 0.0195(3) Uani 1 1 d . .
O1A O 1.09042(15) 0.17851(10) 0.44061(12) 0.0264(3) Uani 1 1 d . .
C2A C 1.01077(19) 0.14501(14) 0.35518(15) 0.0220(4) Uani 1 1 d . .
H2A H 1.0111 0.1834 0.2984 0.026 Uiso 1 1 calc R U
C3A C 1.0713(2) 0.06199(14) 0.33608(16) 0.0239(4) Uani 1 1 d . .
H3A H 1.0500 0.0461 0.2649 0.029 Uiso 1 1 calc R U
C4A C 1.2161(2) 0.07845(16) 0.37210(16) 0.0259(5) Uani 1 1 d . .
H4A H 1.2648 0.0259 0.3947 0.031 Uiso 1 1 calc R U
C5A C 1.2184(2) 0.13960(15) 0.45740(16) 0.0249(4) Uani 1 1 d . .
H5A H 1.2861 0.1834 0.4554 0.030 Uiso 1 1 calc R U
F6A F 1.03088(13) 0.00145(8) 0.39615(10) 0.0298(3) Uani 1 1 d . .
O7A O 1.26038(17) 0.11478(14) 0.29208(13) 0.0385(4) Uani 1 1 d . .
H7A H 1.3425 0.1166 0.3046 0.046 Uiso 1 1 calc R U
C8A C 1.2456(3) 0.09830(16) 0.55773(17) 0.0311(5) Uani 1 1 d . .
H8A1 H 1.1866 0.0497 0.5562 0.037 Uiso 1 1 calc R U
H8A2 H 1.3365 0.0772 0.5716 0.037 Uiso 1 1 calc R U
O9A O 1.22845(19) 0.15241(12) 0.63555(12) 0.0357(4) Uani 1 1 d . .
H9A H 1.2655 0.1982 0.6301 0.043 Uiso 1 1 calc R U
N10A N 0.87760(16) 0.13773(12) 0.37259(13) 0.0208(4) Uani 1 1 d . .
C11A C 0.77756(19) 0.14397(13) 0.29189(14) 0.0186(4) Uani 1 1 d . .
N12A N 0.65607(17) 0.12650(12) 0.30901(13) 0.0215(4) Uani 1 1 d . .
H12A H 0.5910 0.1279 0.2576 0.026 Uiso 1 1 calc R U
C13A C 0.6246(2) 0.10704(15) 0.39753(16) 0.0237(4) Uani 1 1 d . .
C14A C 0.7335(2) 0.10150(15) 0.48017(16) 0.0251(5) Uani 1 1 d . .
C15A C 0.8540(2) 0.11660(14) 0.46387(16) 0.0235(4) Uani 1 1 d . .
H15A H 0.9262 0.1125 0.5176 0.028 Uiso 1 1 calc R U
O16A O 0.79602(14) 0.16370(10) 0.21037(11) 0.0229(3) Uani 1 1 d . .
O17A O 0.50947(16) 0.09623(14) 0.40284(13) 0.0387(5) Uani 1 1 d . .
C18A C 0.7055(3) 0.0817(2) 0.57919(18) 0.0382(6) Uani 1 1 d . .
H18A H 0.7863 0.0864 0.6291 0.057 Uiso 1 1 calc R U
H18B H 0.6715 0.0247 0.5790 0.057 Uiso 1 1 calc R U
H18C H 0.6405 0.1211 0.5944 0.057 Uiso 1 1 calc R U
O1B O 0.16091(14) 0.16771(10) 0.90663(11) 0.0232(3) Uani 1 1 d . .
C2B C 0.24465(19) 0.14507(15) 0.99539(15) 0.0224(4) Uani 1 1 d . .
H2B H 0.2379 0.1872 1.0474 0.027 Uiso 1 1 calc R U
C3B C 0.1965(2) 0.06095(17) 1.02385(19) 0.0335(6) Uani 1 1 d . .
H3B H 0.2195 0.0512 1.0965 0.040 Uiso 1 1 calc R U
C4B C 0.0493(2) 0.06797(19) 0.98672(19) 0.0351(6) Uani 1 1 d . .
H4B H 0.0078 0.0119 0.9717 0.042 Uiso 1 1 calc R U
C5B C 0.0397(2) 0.12087(14) 0.89375(16) 0.0242(5) Uani 1 1 d . .
H5B H -0.0352 0.1607 0.8888 0.029 Uiso 1 1 calc R U
F6B F 0.24523(15) -0.00129(10) 0.97164(14) 0.0481(4) Uani 1 1 d . .
O7B O 0.00110(18) 0.10916(19) 1.06176(15) 0.0588(7) Uani 1 1 d . .
H7B H -0.0779 0.1216 1.0413 0.071 Uiso 1 1 calc R U
C8B C 0.0235(3) 0.07091(18) 0.79977(19) 0.0371(6) Uani 1 1 d . .
H8B1 H 0.1011 0.0347 0.8026 0.045 Uiso 1 1 calc R U
H8B2 H -0.0541 0.0343 0.7943 0.045 Uiso 1 1 calc R U
O9B O 0.00833(19) 0.12229(15) 0.71508(13) 0.0453(5) Uani 1 1 d . .
H9B H 0.0823 0.1343 0.7039 0.054 Uiso 1 1 calc R U
N10B N 0.37957(16) 0.14331(12) 0.97845(12) 0.0197(3) Uani 1 1 d . .
C11B C 0.47647(19) 0.14094(14) 1.06146(15) 0.0204(4) Uani 1 1 d . .
N12B N 0.60124(17) 0.13839(13) 1.04459(13) 0.0239(4) Uani 1 1 d . .
H12B H 0.6650 0.1382 1.0969 0.029 Uiso 1 1 calc R U
C13B C 0.6377(2) 0.13605(14) 0.95437(15) 0.0220(4) Uani 1 1 d . .
C14B C 0.5308(2) 0.14004(14) 0.87030(15) 0.0211(4) Uani 1 1 d . .
C15B C 0.4082(2) 0.14280(14) 0.88575(15) 0.0205(4) Uani 1 1 d . .
H15B H 0.3380 0.1445 0.8303 0.025 Uiso 1 1 calc R U
O16B O 0.45274(14) 0.14027(12) 1.14440(11) 0.0283(4) Uani 1 1 d . .
O17B O 0.75325(15) 0.13037(13) 0.94967(12) 0.0342(4) Uani 1 1 d . .
C18B C 0.5638(2) 0.14074(16) 0.77008(15) 0.0263(5) Uani 1 1 d . .
H1 H 0.4830 0.1388 0.7199 0.040 Uiso 1 1 calc R U
H2 H 0.6179 0.0920 0.7629 0.040 Uiso 1 1 calc R U
H3 H 0.6121 0.1919 0.7619 0.040 Uiso 1 1 calc R U
O1C O 0.26686(15) 0.30645(10) 0.77693(11) 0.0232(3) Uani 1 1 d . .
C2C C 0.22289(19) 0.34453(14) 0.85575(15) 0.0206(4) Uani 1 1 d . .
H2C H 0.2570 0.3130 0.9178 0.025 Uiso 1 1 calc R U
C3C C 0.2797(2) 0.43202(14) 0.86405(17) 0.0258(5) Uani 1 1 d . .
H3C H 0.2871 0.4560 0.9315 0.031 Uiso 1 1 calc R U
C4C C 0.4121(2) 0.41833(15) 0.83727(17) 0.0274(5) Uani 1 1 d . .
H4C H 0.4435 0.4697 0.8083 0.033 Uiso 1 1 calc R U
C5C C 0.3849(2) 0.34717(15) 0.76183(15) 0.0230(4) Uani 1 1 d . .
H5C H 0.4589 0.3064 0.7755 0.028 Uiso 1 1 calc R U
F6C F 0.20379(14) 0.48163(9) 0.79139(12) 0.0387(4) Uani 1 1 d . .
O7C O 0.49785(17) 0.39424(15) 0.92471(13) 0.0434(5) Uani 1 1 d . .
H7C H 0.5692 0.3785 0.9116 0.052 Uiso 1 1 calc R U
C8C C 0.3662(3) 0.37561(17) 0.65680(18) 0.0349(6) Uani 1 1 d . .
H8C1 H 0.2926 0.4156 0.6416 0.042 Uiso 1 1 calc R U
H8C2 H 0.4463 0.4036 0.6452 0.042 Uiso 1 1 calc R U
O9C O 0.3391(2) 0.30338(13) 0.59603(13) 0.0468(5) Uani 1 1 d . .
H9C H 0.3344 0.3169 0.5369 0.056 Uiso 1 1 calc R U
C11C C 0.0189(2) 0.34285(15) 0.91322(15) 0.0232(4) Uani 1 1 d . .
N12C N -0.11431(18) 0.34280(14) 0.89079(14) 0.0278(4) Uani 1 1 d . .
H12C H -0.1545 0.3425 0.9408 0.033 Uiso 1 1 calc R U
C13C C -0.1931(2) 0.34314(15) 0.79801(17) 0.0265(5) Uani 1 1 d . .
C14C C -0.1245(2) 0.33659(15) 0.71814(16) 0.0253(4) Uani 1 1 d . .
C15C C 0.0071(2) 0.33723(14) 0.73925(15) 0.0232(4) Uani 1 1 d . .
H15C H 0.0524 0.3341 0.6865 0.028 Uiso 1 1 calc R U
O16C O 0.08093(15) 0.34383(13) 0.99863(11) 0.0323(4) Uani 1 1 d . .
O17C O -0.31238(16) 0.34829(13) 0.79001(13) 0.0390(4) Uani 1 1 d . .
C18C C -0.2026(3) 0.32613(19) 0.61561(18) 0.0390(6) Uani 1 1 d . .
H18D H -0.1434 0.3158 0.5703 0.058 Uiso 1 1 calc R U
H18E H -0.2531 0.3770 0.5957 0.058 Uiso 1 1 calc R U
H18F H -0.2625 0.2787 0.6138 0.058 Uiso 1 1 calc R U
O1D O 0.58213(15) 0.29874(10) 0.26655(12) 0.0292(4) Uani 1 1 d . .
C2D C 0.6163(2) 0.34275(16) 0.18731(16) 0.0254(4) Uani 1 1 d . .
H2D H 0.5857 0.3110 0.1248 0.031 Uiso 1 1 calc R U
C3D C 0.5439(2) 0.42490(15) 0.18245(17) 0.0276(5) Uani 1 1 d . .
H3D H 0.5327 0.4516 0.1161 0.033 Uiso 1 1 calc R U
C4D C 0.4146(2) 0.39765(17) 0.20629(17) 0.0285(5) Uani 1 1 d . .
H4D H 0.3721 0.4438 0.2370 0.034 Uiso 1 1 calc R U
C5D C 0.4537(2) 0.32442(15) 0.27804(16) 0.0252(5) Uani 1 1 d . .
H5D H 0.3906 0.2773 0.2601 0.030 Uiso 1 1 calc R U
F6D F 0.60857(14) 0.47674(9) 0.25708(11) 0.0340(3) Uani 1 1 d . .
O7D O 0.33717(18) 0.37188(16) 0.11595(13) 0.0489(6) Uani 1 1 d . .
H7D H 0.2620 0.3593 0.1242 0.059 Uiso 1 1 calc R U
C8D C 0.4663(2) 0.34575(19) 0.38599(17) 0.0331(5) Uani 1 1 d . .
H8D1 H 0.5157 0.3008 0.4263 0.040 Uiso 1 1 calc R U
H8D2 H 0.5169 0.3981 0.4003 0.040 Uiso 1 1 calc R U
O9D O 0.34405(17) 0.35567(15) 0.41367(12) 0.0405(5) Uani 1 1 d . .
H9D H 0.2846 0.3581 0.3630 0.049 Uiso 1 1 calc R U
N10D N 0.75849(17) 0.34963(12) 0.20693(13) 0.0230(4) Uani 1 1 d . .
C11D C 0.8206(2) 0.33301(14) 0.13071(16) 0.0234(4) Uani 1 1 d . .
N12D N 0.95422(18) 0.33847(14) 0.15478(13) 0.0260(4) Uani 1 1 d . .
H12D H 0.9964 0.3287 0.1070 0.031 Uiso 1 1 calc R U
C13D C 1.0294(2) 0.35743(14) 0.24511(16) 0.0248(5) Uani 1 1 d . .
C14D C 0.9588(2) 0.37116(14) 0.32309(16) 0.0233(4) Uani 1 1 d . .
C15D C 0.8282(2) 0.36687(14) 0.30015(16) 0.0239(4) Uani 1 1 d . .
H15D H 0.7809 0.3762 0.3510 0.029 Uiso 1 1 calc R U
O16D O 0.76273(16) 0.31553(11) 0.04786(11) 0.0283(4) Uani 1 1 d . .
O17D O 1.14917(16) 0.36229(13) 0.25302(12) 0.0350(4) Uani 1 1 d . .
C18D C 1.0339(2) 0.39115(17) 0.42477(17) 0.0307(5) Uani 1 1 d . .
H4 H 0.9726 0.4056 0.4672 0.046 Uiso 1 1 calc R U
H5 H 1.0924 0.4385 0.4215 0.046 Uiso 1 1 calc R U
H6 H 1.0856 0.3424 0.4519 0.046 Uiso 1 1 calc R U

loop_
_atom_site_aniso_label
_atom_site_aniso_U_11
_atom_site_aniso_U_22
_atom_site_aniso_U_33
_atom_site_aniso_U_23
_atom_site_aniso_U_13
_atom_site_aniso_U_12
N10 0.0123(8) 0.0269(9) 0.0195(8) 0.0011(7) 0.0041(6) -0.0005(7)
O1A 0.0158(8) 0.0325(9) 0.0281(8) -0.0058(6) -0.0027(6) -0.0008(6)
C2A 0.0117(9) 0.0332(12) 0.0196(10) 0.0025(8) -0.0009(7) -0.0035(8)
C3A 0.0170(10) 0.0336(12) 0.0211(11) -0.0018(8) 0.0040(8) -0.0033(8)
C4A 0.0139(10) 0.0405(13) 0.0230(11) 0.0018(9) 0.0028(8) 0.0014(9)
C5A 0.0140(10) 0.0343(12) 0.0247(11) 0.0015(9) 0.0003(8) -0.0028(9)
F6A 0.0283(7) 0.0293(7) 0.0338(8) -0.0003(5) 0.0113(6) -0.0029(5)
O7A 0.0169(8) 0.0715(13) 0.0285(9) 0.0039(8) 0.0077(7) -0.0048(8)
C8A 0.0280(13) 0.0396(14) 0.0223(12) 0.0012(9) -0.0030(9) 0.0006(10)
O9A 0.0402(11) 0.0439(11) 0.0229(8) -0.0010(7) 0.0063(7) -0.0096(8)
N10A 0.0132(8) 0.0315(10) 0.0170(8) 0.0011(7) 0.0012(6) -0.0004(7)
C11A 0.0145(9) 0.0220(10) 0.0185(10) -0.0004(7) 0.0016(7) 0.0025(8)
N12A 0.0114(8) 0.0336(10) 0.0178(9) 0.0005(7) -0.0012(6) 0.0015(7)
C13A 0.0158(10) 0.0349(12) 0.0207(11) -0.0002(8) 0.0043(8) 0.0022(8)
C14A 0.0190(11) 0.0381(13) 0.0179(11) 0.0007(8) 0.0032(8) 0.0011(9)
C15A 0.0180(10) 0.0359(12) 0.0154(10) 0.0008(8) 0.0009(8) 0.0014(8)
O16A 0.0155(7) 0.0344(8) 0.0179(7) 0.0031(6) 0.0015(6) -0.0002(6)
O17A 0.0169(9) 0.0738(14) 0.0255(9) 0.0059(8) 0.0046(7) -0.0016(8)
C18A 0.0256(13) 0.0708(19) 0.0192(12) 0.0046(11) 0.0069(10) -0.0010(12)
O1B 0.0122(7) 0.0314(8) 0.0236(8) 0.0049(6) -0.0022(6) -0.0013(6)
C2B 0.0103(9) 0.0365(12) 0.0199(10) 0.0002(8) 0.0016(7) 0.0011(8)
C3B 0.0158(11) 0.0495(16) 0.0346(14) 0.0171(11) 0.0035(10) 0.0005(10)
C4B 0.0149(11) 0.0552(17) 0.0339(14) 0.0140(11) 0.0018(9) -0.0054(10)
C5B 0.0110(9) 0.0329(12) 0.0272(12) 0.0020(8) 0.0008(8) -0.0016(8)
F6B 0.0278(8) 0.0309(8) 0.0836(13) 0.0110(8) 0.0065(8) 0.0028(6)
O7B 0.0160(9) 0.131(2) 0.0298(10) 0.0083(11) 0.0064(8) 0.0046(11)
C8B 0.0338(14) 0.0421(15) 0.0319(14) -0.0062(10) -0.0021(11) -0.0099(11)
O9B 0.0306(10) 0.0757(15) 0.0259(10) 0.0028(9) -0.0027(8) -0.0078(10)
N10B 0.0102(8) 0.0318(10) 0.0168(8) -0.0003(7) 0.0018(6) -0.0006(7)
C11B 0.0141(9) 0.0276(11) 0.0186(10) -0.0010(8) 0.0012(7) -0.0020(8)
N12B 0.0115(8) 0.0416(11) 0.0175(9) -0.0014(7) 0.0000(6) -0.0013(7)
C13B 0.0139(10) 0.0318(11) 0.0200(10) -0.0021(8) 0.0025(8) -0.0014(8)
C14B 0.0188(10) 0.0262(11) 0.0178(10) -0.0016(8) 0.0026(8) -0.0012(8)
C15B 0.0170(10) 0.0270(11) 0.0165(9) -0.0007(8) 0.0006(7) -0.0017(8)
O16B 0.0153(7) 0.0529(10) 0.0164(8) -0.0004(7) 0.0022(6) -0.0007(7)
O17B 0.0140(8) 0.0610(12) 0.0276(9) -0.0049(8) 0.0043(6) 0.0014(7)
C18B 0.0226(11) 0.0394(13) 0.0181(10) -0.0013(9) 0.0068(8) -0.0013(9)
O1C 0.0176(8) 0.0294(8) 0.0255(8) -0.0046(6) 0.0114(6) -0.0044(6)
C2C 0.0134(10) 0.0290(11) 0.0201(10) -0.0004(8) 0.0049(7) 0.0004(8)
C3C 0.0186(11) 0.0323(12) 0.0278(12) -0.0043(9) 0.0073(9) -0.0033(9)
C4C 0.0180(11) 0.0375(13) 0.0278(12) -0.0044(9) 0.0074(9) -0.0064(9)
C5C 0.0157(10) 0.0322(12) 0.0229(11) -0.0015(8) 0.0080(8) -0.0030(8)
F6C 0.0303(8) 0.0285(8) 0.0581(10) 0.0084(6) 0.0107(7) 0.0024(6)
O7C 0.0185(9) 0.0792(15) 0.0302(10) -0.0112(9) -0.0005(7) -0.0017(9)
C8C 0.0414(15) 0.0409(14) 0.0251(12) 0.0015(10) 0.0133(11) -0.0111(11)
O9C 0.0731(15) 0.0488(12) 0.0218(9) -0.0047(8) 0.0174(9) -0.0192(10)
C11C 0.0159(10) 0.0311(11) 0.0234(11) -0.0023(8) 0.0059(8) -0.0012(8)
N12C 0.0141(9) 0.0464(12) 0.0248(10) -0.0031(8) 0.0082(7) -0.0020(8)
C13C 0.0169(11) 0.0306(12) 0.0312(12) 0.0014(9) 0.0025(9) -0.0033(9)
C14C 0.0202(11) 0.0308(12) 0.0233(11) 0.0026(9) 0.0007(8) -0.0044(9)
C15C 0.0213(11) 0.0298(11) 0.0192(10) 0.0010(8) 0.0056(8) -0.0027(9)
O16C 0.0176(8) 0.0614(11) 0.0192(8) -0.0040(8) 0.0069(6) -0.0019(7)
O17C 0.0142(8) 0.0618(12) 0.0399(10) 0.0006(9) 0.0030(7) -0.0024(8)
C18C 0.0287(14) 0.0566(18) 0.0278(13) 0.0032(11) -0.0032(10) -0.0115(12)
O1D 0.0213(8) 0.0297(9) 0.0411(10) 0.0062(7) 0.0170(7) 0.0034(6)
C2D 0.0172(11) 0.0364(12) 0.0247(11) -0.0049(9) 0.0088(8) -0.0044(9)
C3D 0.0194(11) 0.0394(14) 0.0243(12) 0.0062(9) 0.0051(9) -0.0006(9)
C4D 0.0165(11) 0.0454(14) 0.0249(12) 0.0064(10) 0.0073(9) 0.0022(9)
C5D 0.0162(11) 0.0348(13) 0.0266(11) 0.0005(8) 0.0090(8) -0.0005(8)
F6D 0.0272(8) 0.0298(7) 0.0439(9) -0.0023(6) 0.0048(6) 0.0009(6)
O7D 0.0197(9) 0.0983(18) 0.0270(9) 0.0083(10) 0.0009(7) -0.0125(10)
C8D 0.0182(11) 0.0571(16) 0.0248(12) 0.0042(11) 0.0059(9) 0.0036(11)
O9D 0.0231(9) 0.0808(15) 0.0192(8) 0.0045(9) 0.0083(7) 0.0080(9)
N10D 0.0156(9) 0.0314(10) 0.0242(9) -0.0042(7) 0.0090(7) -0.0009(7)
C11D 0.0204(11) 0.0277(11) 0.0252(11) -0.0012(8) 0.0114(9) -0.0009(8)
N12D 0.0189(9) 0.0408(11) 0.0210(9) -0.0025(8) 0.0103(7) -0.0007(8)
C13D 0.0203(11) 0.0318(12) 0.0240(11) 0.0020(8) 0.0082(8) 0.0013(9)
C14D 0.0218(11) 0.0257(11) 0.0236(11) -0.0006(8) 0.0075(9) 0.0007(8)
C15D 0.0223(11) 0.0291(12) 0.0232(11) -0.0024(8) 0.0115(8) -0.0004(8)
O16D 0.0204(8) 0.0423(10) 0.0237(8) -0.0061(6) 0.0082(6) -0.0052(7)
O17D 0.0175(8) 0.0636(13) 0.0252(8) -0.0003(8) 0.0073(7) -0.0001(8)
C18D 0.0240(12) 0.0439(14) 0.0251(12) -0.0051(10) 0.0072(9) -0.0005(10)

loop_
_atom_type_symbol
_atom_type_description
_atom_type_scat_dispersion_real
_atom_type_scat_dispersion_imag
_atom_type_scat_source
C C 0.0033 0.0016 'International Tables Vol C Tables 4.2.6.8 and 6.1.1.4'
H H 0.0000 0.0000 'International Tables Vol C Tables 4.2.6.8 and 6.1.1.4'
N N 0.0061 0.0033 'International Tables Vol C Tables 4.2.6.8 and 6.1.1.4'
O O 0.0106 0.0060 'International Tables Vol C Tables 4.2.6.8 and 6.1.1.4'
F F 0.0171 0.0103 'International Tables Vol C Tables 4.2.6.8 and 6.1.1.4'

loop_
_geom_angle_atom_site_label_1
_geom_angle_atom_site_label_2
_geom_angle_atom_site_label_3
_geom_angle
C11C N10 C15C 121.02(17)
C11C N10 C2C 116.70(17)
C15C N10 C2C 122.26(17)
C2A O1A C5A 109.88(17)
O1A C2A N10A 108.13(17)
O1A C2A C3A 106.52(17)
N10A C2A C3A 113.67(18)
O1A C2A H2A 109.5
N10A C2A H2A 109.5
C3A C2A H2A 109.5
F6A C3A C4A 108.93(18)
F6A C3A C2A 108.53(17)
C4A C3A C2A 102.26(18)
F6A C3A H3A 112.2
C4A C3A H3A 112.2
C2A C3A H3A 112.2
O7A C4A C3A 105.98(18)
O7A C4A C5A 112.8(2)
C3A C4A C5A 103.01(17)
O7A C4A H4A 111.5
C3A C4A H4A 111.5
C5A C4A H4A 111.5
O1A C5A C8A 109.36(18)
O1A C5A C4A 106.26(16)
C8A C5A C4A 113.6(2)
O1A C5A H5A 109.2
C8A C5A H5A 109.2
C4A C5A H5A 109.2
C4A O7A H7A 109.5
O9A C8A C5A 113.7(2)
O9A C8A H8A1 108.8
C5A C8A H8A1 108.8
O9A C8A H8A2 108.8
C5A C8A H8A2 108.8
H8A1 C8A H8A2 107.7
C8A O9A H9A 109.5
C11A N10A C15A 121.29(17)
C11A N10A C2A 116.88(17)
C15A N10A C2A 121.47(17)
O16A C11A N12A 122.48(18)
O16A C11A N10A 122.41(18)
N12A C11A N10A 115.11(18)
C11A N12A C13A 126.97(17)
C11A N12A H12A 116.5
C13A N12A H12A 116.5
O17A C13A N12A 119.93(19)
O17A C13A C14A 124.4(2)
N12A C13A C14A 115.63(19)
C15A C14A C13A 118.0(2)
C15A C14A C18A 123.7(2)
C13A C14A C18A 118.3(2)
C14A C15A N10A 122.97(19)
C14A C15A H15A 118.5
N10A C15A H15A 118.5
C14A C18A H18A 109.5
C14A C18A H18B 109.5
H18A C18A H18B 109.5
C14A C18A H18C 109.5
H18A C18A H18C 109.5
H18B C18A H18C 109.5
C2B O1B C5B 110.34(16)
O1B C2B N10B 108.11(16)
O1B C2B C3B 106.03(18)
N10B C2B C3B 113.70(18)
O1B C2B H2B 109.6
N10B C2B H2B 109.6
C3B C2B H2B 109.6
F6B C3B C2B 109.05(19)
F6B C3B C4B 109.1(2)
C2B C3B C4B 102.19(19)
F6B C3B H3B 112.0
C2B C3B H3B 112.0
C4B C3B H3B 112.0
O7B C4B C3B 105.7(2)
O7B C4B C5B 113.0(2)
C3B C4B C5B 102.53(19)
O7B C4B H4B 111.7
C3B C4B H4B 111.7
C5B C4B H4B 111.7
O1B C5B C8B 108.88(19)
O1B C5B C4B 105.95(17)
C8B C5B C4B 114.3(2)
O1B C5B H5B 109.2
C8B C5B H5B 109.2
C4B C5B H5B 109.2
C4B O7B H7B 109.5
O9B C8B C5B 112.5(2)
O9B C8B H8B1 109.1
C5B C8B H8B1 109.1
O9B C8B H8B2 109.1
C5B C8B H8B2 109.1
H8B1 C8B H8B2 107.8
C8B O9B H9B 109.5
C11B N10B C15B 121.43(17)
C11B N10B C2B 115.70(17)
C15B N10B C2B 122.86(16)
O16B C11B N12B 122.64(18)
O16B C11B N10B 122.30(19)
N12B C11B N10B 115.06(18)
C11B N12B C13B 126.93(17)
C11B N12B H12B 116.5
C13B N12B H12B 116.5
O17B C13B N12B 120.30(18)
O17B C13B C14B 124.71(19)
N12B C13B C14B 114.99(18)
C15B C14B C13B 118.67(19)
C15B C14B C18B 123.58(19)
C13B C14B C18B 117.75(18)
C14B C15B N10B 122.88(18)
C14B C15B H15B 118.6
N10B C15B H15B 118.6
C14B C18B H1 109.5
C14B C18B H2 109.5
H1 C18B H2 109.5
C14B C18B H3 109.5
H1 C18B H3 109.5
H2 C18B H3 109.5
C2C O1C C5C 109.73(16)
O1C C2C N10 108.02(16)
O1C C2C C3C 106.02(17)
N10 C2C C3C 113.96(18)
O1C C2C H2C 109.6
N10 C2C H2C 109.6
C3C C2C H2C 109.6
F6C C3C C2C 108.32(18)
F6C C3C C4C 108.51(19)
C2C C3C C4C 102.07(18)
F6C C3C H3C 112.4
C2C C3C H3C 112.4
C4C C3C H3C 112.4
O7C C4C C3C 106.35(19)
O7C C4C C5C 112.4(2)
C3C C4C C5C 102.80(18)
O7C C4C H4C 111.6
C3C C4C H4C 111.6
C5C C4C H4C 111.6
O1C C5C C8C 109.23(18)
O1C C5C C4C 106.41(17)
C8C C5C C4C 114.0(2)
O1C C5C H5C 109.0
C8C C5C H5C 109.0
C4C C5C H5C 109.0
C4C O7C H7C 109.5
O9C C8C C5C 107.4(2)
O9C C8C H8C1 110.2
C5C C8C H8C1 110.2
O9C C8C H8C2 110.2
C5C C8C H8C2 110.2
H8C1 C8C H8C2 108.5
C8C O9C H9C 109.5
O16C C11C N12C 122.33(19)
O16C C11C N10 122.33(19)
N12C C11C N10 115.34(18)
C11C N12C C13C 127.01(19)
C11C N12C H12C 116.5
C13C N12C H12C 116.5
O17C C13C N12C 119.1(2)
O17C C13C C14C 125.9(2)
N12C C13C C14C 114.96(19)
C15C C14C C13C 118.4(2)
C15C C14C C18C 123.0(2)
C13C C14C C18C 118.6(2)
C14C C15C N10 123.0(2)
C14C C15C H15C 118.5
N10 C15C H15C 118.5
C14C C18C H18D 109.5
C14C C18C H18E 109.5
H18D C18C H18E 109.5
C14C C18C H18F 109.5
H18D C18C H18F 109.5
H18E C18C H18F 109.5
C2D O1D C5D 109.26(17)
O1D C2D N10D 107.43(17)
O1D C2D C3D 105.52(17)
N10D C2D C3D 115.03(19)
O1D C2D H2D 109.6
N10D C2D H2D 109.6
C3D C2D H2D 109.6
F6D C3D C2D 108.84(18)
F6D C3D C4D 109.23(19)
C2D C3D C4D 101.43(19)
F6D C3D H3D 112.3
C2D C3D H3D 112.3
C4D C3D H3D 112.3
O7D C4D C3D 105.49(18)
O7D C4D C5D 112.4(2)
C3D C4D C5D 103.21(18)
O7D C4D H4D 111.7
C3D C4D H4D 111.7
C5D C4D H4D 111.7
O1D C5D C8D 106.02(18)
O1D C5D C4D 106.10(17)
C8D C5D C4D 115.2(2)
O1D C5D H5D 109.8
C8D C5D H5D 109.8
C4D C5D H5D 109.8
C4D O7D H7D 109.5
O9D C8D C5D 112.97(19)
O9D C8D H8D1 109.0
C5D C8D H8D1 109.0
O9D C8D H8D2 109.0
C5D C8D H8D2 109.0
H8D1 C8D H8D2 107.8
C8D O9D H9D 109.5
C11D N10D C15D 121.26(18)
C11D N10D C2D 117.56(17)
C15D N10D C2D 121.05(17)
O16D C11D N12D 122.15(19)
O16D C11D N10D 123.3(2)
N12D C11D N10D 114.56(19)
C11D N12D C13D 127.17(18)
C11D N12D H12D 116.4
C13D N12D H12D 116.4
O17D C13D N12D 118.56(19)
O17D C13D C14D 125.8(2)
N12D C13D C14D 115.67(19)
C15D C14D C13D 117.6(2)
C15D C14D C18D 123.2(2)
C13D C14D C18D 119.1(2)
C14D C15D N10D 123.63(19)
C14D C15D H15D 118.2
N10D C15D H15D 118.2
C14D C18D H4 109.5
C14D C18D H5 109.5
H4 C18D H5 109.5
C14D C18D H6 109.5
H4 C18D H6 109.5
H5 C18D H6 109.5

loop_
_geom_bond_atom_site_label_1
_geom_bond_atom_site_label_2
_geom_bond_distance
N10 C11C 1.369(3)
N10 C15C 1.379(3)
N10 C2C 1.472(3)
O1A C2A 1.410(2)
O1A C5A 1.450(3)
C2A N10A 1.463(3)
C2A C3A 1.518(3)
C2A H2A 1.0000
C3A F6A 1.398(3)
C3A C4A 1.517(3)
C3A H3A 1.0000
C4A O7A 1.411(3)
C4A C5A 1.532(3)
C4A H4A 1.0000
C5A C8A 1.515(3)
C5A H5A 1.0000
O7A H7A 0.8400
C8A O9A 1.423(3)
C8A H8A1 0.9900
C8A H8A2 0.9900
O9A H9A 0.8400
N10A C11A 1.372(3)
N10A C15A 1.379(3)
C11A O16A 1.226(2)
C11A N12A 1.365(3)
N12A C13A 1.369(3)
N12A H12A 0.8800
C13A O17A 1.231(3)
C13A C14A 1.446(3)
C14A C15A 1.344(3)
C14A C18A 1.494(3)
C15A H15A 0.9500
C18A H18A 0.9800
C18A H18B 0.9800
C18A H18C 0.9800
O1B C2B 1.406(2)
O1B C5B 1.451(3)
C2B N10B 1.474(3)
C2B C3B 1.518(3)
C2B H2B 1.0000
C3B F6B 1.388(3)
C3B C4B 1.523(3)
C3B H3B 1.0000
C4B O7B 1.408(4)
C4B C5B 1.529(3)
C4B H4B 1.0000
C5B C8B 1.510(3)
C5B H5B 1.0000
O7B H7B 0.8400
C8B O9B 1.417(3)
C8B H8B1 0.9900
C8B H8B2 0.9900
O9B H9B 0.8400
N10B C11B 1.372(3)
N10B C15B 1.377(3)
C11B O16B 1.224(3)
C11B N12B 1.369(3)
N12B C13B 1.379(3)
N12B H12B 0.8800
C13B O17B 1.225(3)
C13B C14B 1.444(3)
C14B C15B 1.341(3)
C14B C18B 1.498(3)
C15B H15B 0.9500
C18B H1 0.9800
C18B H2 0.9800
C18B H3 0.9800
O1C C2C 1.407(2)
O1C C5C 1.446(3)
C2C C3C 1.517(3)
C2C H2C 1.0000
C3C F6C 1.398(3)
C3C C4C 1.518(3)
C3C H3C 1.0000
C4C O7C 1.409(3)
C4C C5C 1.534(3)
C4C H4C 1.0000
C5C C8C 1.501(3)
C5C H5C 1.0000
O7C H7C 0.8400
C8C O9C 1.426(3)
C8C H8C1 0.9900
C8C H8C2 0.9900
O9C H9C 0.8400
C11C O16C 1.230(3)
C11C N12C 1.363(3)
N12C C13C 1.381(3)
N12C H12C 0.8800
C13C O17C 1.231(3)
C13C C14C 1.439(3)
C14C C15C 1.345(3)
C14C C18C 1.500(3)
C15C H15C 0.9500
C18C H18D 0.9800
C18C H18E 0.9800
C18C H18F 0.9800
O1D C2D 1.410(3)
O1D C5D 1.442(3)
C2D N10D 1.459(3)
C2D C3D 1.512(3)
C2D H2D 1.0000
C3D F6D 1.391(3)
C3D C4D 1.517(3)
C3D H3D 1.0000
C4D O7D 1.409(3)
C4D C5D 1.539(3)
C4D H4D 1.0000
C5D C8D 1.515(3)
C5D H5D 1.0000
O7D H7D 0.8400
C8D O9D 1.413(3)
C8D H8D1 0.9900
C8D H8D2 0.9900
O9D H9D 0.8400
N10D C11D 1.373(3)
N10D C15D 1.378(3)
C11D O16D 1.218(3)
C11D N12D 1.370(3)
N12D C13D 1.372(3)
N12D H12D 0.8800
C13D O17D 1.235(3)
C13D C14D 1.443(3)
C14D C15D 1.338(3)
C14D C18D 1.504(3)
C15D H15D 0.9500
C18D H4 0.9800
C18D H5 0.9800
C18D H6 0.9800

loop_
_geom_torsion_atom_site_label_1
_geom_torsion_atom_site_label_2
_geom_torsion_atom_site_label_3
_geom_torsion_atom_site_label_4
_geom_torsion
C5A O1A C2A N10A 142.48(18)
C5A O1A C2A C3A 20.0(2)
O1A C2A C3A F6A 81.80(19)
N10A C2A C3A F6A -37.2(2)
O1A C2A C3A C4A -33.2(2)
N10A C2A C3A C4A -152.20(17)
F6A C3A C4A O7A 159.47(18)
C2A C3A C4A O7A -85.8(2)
F6A C3A C4A C5A -81.9(2)
C2A C3A C4A C5A 32.8(2)
C2A O1A C5A C8A -121.5(2)
C2A O1A C5A C4A 1.6(2)
O7A C4A C5A O1A 91.6(2)
C3A C4A C5A O1A -22.2(2)
O7A C4A C5A C8A -148.06(19)
C3A C4A C5A C8A 98.1(2)
O1A C5A C8A O9A -52.6(3)
C4A C5A C8A O9A -171.09(18)
O1A C2A N10A C11A 150.90(18)
C3A C2A N10A C11A -91.1(2)
O1A C2A N10A C15A -35.9(3)
C3A C2A N10A C15A 82.1(2)
C15A N10A C11A O16A 179.0(2)
C2A N10A C11A O16A -7.8(3)
C15A N10A C11A N12A -1.0(3)
C2A N10A C11A N12A 172.15(18)
O16A C11A N12A C13A -177.4(2)
N10A C11A N12A C13A 2.7(3)
C11A N12A C13A O17A 176.8(2)
C11A N12A C13A C14A -2.6(3)
O17A C13A C14A C15A -178.6(2)
N12A C13A C14A C15A 0.8(3)
O17A C13A C14A C18A -0.3(4)
N12A C13A C14A C18A 179.1(2)
C13A C14A C15A N10A 0.6(3)
C18A C14A C15A N10A -177.6(2)
C11A N10A C15A C14A -0.5(3)
C2A N10A C15A C14A -173.4(2)
C5B O1B C2B N10B 141.78(18)
C5B O1B C2B C3B 19.5(2)
O1B C2B C3B F6B 81.6(2)
N10B C2B C3B F6B -37.1(2)
O1B C2B C3B C4B -33.8(2)
N10B C2B C3B C4B -152.47(19)
F6B C3B C4B O7B 160.4(2)
C2B C3B C4B O7B -84.2(2)
F6B C3B C4B C5B -81.0(2)
C2B C3B C4B C5B 34.3(3)
C2B O1B C5B C8B -120.4(2)
C2B O1B C5B C4B 3.0(2)
O7B C4B C5B O1B 89.5(2)
C3B C4B C5B O1B -23.8(3)
O7B C4B C5B C8B -150.6(2)
C3B C4B C5B C8B 96.0(3)
O1B C5B C8B O9B -64.8(3)
C4B C5B C8B O9B 177.0(2)
O1B C2B N10B C11B 165.87(18)
C3B C2B N10B C11B -76.7(2)
O1B C2B N10B C15B -15.1(3)
C3B C2B N10B C15B 102.4(2)
C15B N10B C11B O16B -179.0(2)
C2B N10B C11B O16B 0.0(3)
C15B N10B C11B N12B 0.2(3)
C2B N10B C11B N12B 179.31(18)
O16B C11B N12B C13B 177.6(2)
N10B C11B N12B C13B -1.6(3)
C11B N12B C13B O17B -176.9(2)
C11B N12B C13B C14B 2.6(3)
O17B C13B C14B C15B 177.3(2)
N12B C13B C14B C15B -2.1(3)
O17B C13B C14B C18B -2.6(3)
N12B C13B C14B C18B 177.9(2)
C13B C14B C15B N10B 1.0(3)
C18B C14B C15B N10B -179.0(2)
C11B N10B C15B C14B 0.0(3)
C2B N10B C15B C14B -179.1(2)
C5C O1C C2C N10 145.95(17)
C5C O1C C2C C3C 23.4(2)
C11C N10 C2C O1C 153.56(19)
C15C N10 C2C O1C -24.7(3)
C11C N10 C2C C3C -88.9(2)
C15C N10 C2C C3C 92.9(2)
O1C C2C C3C F6C 79.0(2)
N10 C2C C3C F6C -39.7(2)
O1C C2C C3C C4C -35.4(2)
N10 C2C C3C C4C -154.08(17)
F6C C3C C4C O7C 160.37(19)
C2C C3C C4C O7C -85.4(2)
F6C C3C C4C C5C -81.3(2)
C2C C3C C4C C5C 33.0(2)
C2C O1C C5C C8C -125.2(2)
C2C O1C C5C C4C -1.7(2)
O7C C4C C5C O1C 93.7(2)
C3C C4C C5C O1C -20.3(2)
O7C C4C C5C C8C -145.9(2)
C3C C4C C5C C8C 100.1(2)
O1C C5C C8C O9C -59.8(3)
C4C C5C C8C O9C -178.7(2)
C15C N10 C11C O16C 177.0(2)
C2C N10 C11C O16C -1.3(3)
C15C N10 C11C N12C -3.4(3)
C2C N10 C11C N12C 178.39(19)
O16C C11C N12C C13C 178.9(2)
N10 C11C N12C C13C -0.8(4)
C11C N12C C13C O17C -175.5(2)
C11C N12C C13C C14C 4.9(4)
O17C C13C C14C C15C 175.5(2)
N12C C13C C14C C15C -5.0(3)
O17C C13C C14C C18C -6.7(4)
N12C C13C C14C C18C 172.8(2)
C13C C14C C15C N10 1.3(3)
C18C C14C C15C N10 -176.3(2)
C11C N10 C15C C14C 3.1(3)
C2C N10 C15C C14C -178.7(2)
C5D O1D C2D N10D 151.75(18)
C5D O1D C2D C3D 28.6(2)
O1D C2D C3D F6D 76.9(2)
N10D C2D C3D F6D -41.3(3)
O1D C2D C3D C4D -38.2(2)
N10D C2D C3D C4D -156.44(18)
F6D C3D C4D O7D 159.8(2)
C2D C3D C4D O7D -85.4(2)
F6D C3D C4D C5D -82.0(2)
C2D C3D C4D C5D 32.8(2)
C2D O1D C5D C8D -129.8(2)
C2D O1D C5D C4D -6.8(2)
O7D C4D C5D O1D 96.0(2)
C3D C4D C5D O1D -17.2(2)
O7D C4D C5D C8D -147.1(2)
C3D C4D C5D C8D 99.7(2)
O1D C5D C8D O9D -167.8(2)
C4D C5D C8D O9D 75.2(3)
O1D C2D N10D C11D 134.9(2)
C3D C2D N10D C11D -108.0(2)
O1D C2D N10D C15D -41.0(3)
C3D C2D N10D C15D 76.1(3)
C15D N10D C11D O16D 178.2(2)
C2D N10D C11D O16D 2.3(3)
C15D N10D C11D N12D -2.5(3)
C2D N10D C11D N12D -178.4(2)
O16D C11D N12D C13D -179.9(2)
N10D C11D N12D C13D 0.8(3)
C11D N12D C13D O17D -177.7(2)
C11D N12D C13D C14D 1.5(3)
O17D C13D C14D C15D 177.1(2)
N12D C13D C14D C15D -2.0(3)
O17D C13D C14D C18D -1.7(4)
N12D C13D C14D C18D 179.2(2)
C13D C14D C15D N10D 0.4(3)
C18D C14D C15D N10D 179.2(2)
C11D N10D C15D C14D 2.0(3)
C2D N10D C15D C14D 177.7(2)
